data_7225079
loop_
_publ_author_name
'Chen, Di-Ming'
'Tian, Jia-Yue'
'Liu, Chun-Sen'
'Du, Miao'

_publ_section_title
;
 A CoII-based metal--organic framework based on [Co6(\m3-OH)4] units
 exhibiting selective sorption of C2H2over CO2and CH4
;
_journal_issue 21
_journal_name_full CrystEngComm
_journal_page_first 3760
_journal_paper_doi 10.1039/C6CE00709K
_journal_volume 18
_journal_year 2016
_chemical_formula_moiety 'C24 H18 Co3 N4 O10'
_chemical_formula_sum 'C24 H18 Co3 N4 O10'
_chemical_formula_weight 699.21
_space_group_crystal_system monoclinic
_space_group_IT_number 14
_space_group_name_Hall '-P 2ybc'
_space_group_name_H-M_alt 'P 1 21/c 1'
_symmetry_space_group_name_Hall '-P 2ybc'
_symmetry_space_group_name_H-M 'P 1 21/c 1'
_atom_sites_solution_hydrogens mixed
_audit_block_doi 10.5517/ccdc.csd.cc1l8pzj
_audit_creation_date 2015-10-08
_audit_creation_method
;
Olex2 1.2
(compiled 2015.09.30 svn.r3233 for OlexSys, GUI svn.r5103)
;
_audit_update_record
;
2016-03-15 deposited with the CCDC.
2016-04-19 downloaded from the CCDC.
;
_cell_angle_alpha 90
_cell_angle_beta 97.604(3)
_cell_angle_gamma 90
_cell_formula_units_Z 4
_cell_length_a 9.2607(2)
_cell_length_b 12.0677(3)
_cell_length_c 31.0183(7)
_cell_measurement_reflns_used 6061
_cell_measurement_temperature 285.9(6)
_cell_measurement_theta_max 27.0760
_cell_measurement_theta_min 3.2110
_cell_volume 3435.98(14)
_computing_cell_refinement
;
CrysAlisPro, Agilent Technologies,
Version 1.171.37.35 (release 13-08-2014 CrysAlis171 .NET)
(compiled Aug 13 2014,18:06:01)
;
_computing_data_collection
;
CrysAlisPro, Agilent Technologies,
Version 1.171.37.35 (release 13-08-2014 CrysAlis171 .NET)
(compiled Aug 13 2014,18:06:01)
;
_computing_data_reduction
;
CrysAlisPro, Agilent Technologies,
Version 1.171.37.35 (release 13-08-2014 CrysAlis171 .NET)
(compiled Aug 13 2014,18:06:01)
;
_computing_molecular_graphics 'Olex2 (Dolomanov et al., 2009)'
_computing_publication_material 'Olex2 (Dolomanov et al., 2009)'
_computing_structure_refinement 'ShelXL (Sheldrick, 2015)'
_diffrn_ambient_environment air
_diffrn_ambient_temperature 285.9(6)
_diffrn_detector 'CCD plate'
_diffrn_detector_area_resol_mean 16.2542
_diffrn_detector_type Eos
_diffrn_measured_fraction_theta_full 0.998
_diffrn_measured_fraction_theta_max 0.998
_diffrn_measurement_details
;
  1 omega  -24.00   36.00   1.0000   35.0000
omega____ theta____ kappa____ phi______ frames
    -       16.5425  -37.0000  -60.0000 60

  2 omega   15.00   55.00   1.0000   35.0000
omega____ theta____ kappa____ phi______ frames
    -       16.5425  -99.0000    0.0000 40

  3 omega    8.00   47.00   1.0000   35.0000
omega____ theta____ kappa____ phi______ frames
    -       16.5425  -99.0000   90.0000 39

  4 omega   62.00   88.00   1.0000   35.0000
omega____ theta____ kappa____ phi______ frames
    -       16.5425 -178.0000  -30.0000 26

  5 omega  -24.00   22.00   1.0000   35.0000
omega____ theta____ kappa____ phi______ frames
    -      -16.6988  -99.0000  -30.0000 46

  6 omega  -51.00   33.00   1.0000   35.0000
omega____ theta____ kappa____ phi______ frames
    -       16.5425  -57.0000 -150.0000 84

  7 omega  -20.00   85.00   1.0000   35.0000
omega____ theta____ kappa____ phi______ frames
    -       16.5425    0.0000 -180.0000 105

  8 omega  -44.00    7.00   1.0000   35.0000
omega____ theta____ kappa____ phi______ frames
    -      -16.6988  -77.0000  120.0000 51

  9 omega  -60.00  -16.00   1.0000   35.0000
omega____ theta____ kappa____ phi______ frames
    -      -16.6988  -19.0000  -60.0000 44
;
_diffrn_measurement_device 'four-circle diffractometer'
_diffrn_measurement_device_type 'Xcalibur, Eos, Gemini'
_diffrn_measurement_method '\w scans'
_diffrn_orient_matrix_UB_11 -0.0757870000
_diffrn_orient_matrix_UB_12 0.0027186000
_diffrn_orient_matrix_UB_13 0.0013629000
_diffrn_orient_matrix_UB_21 -0.0103557000
_diffrn_orient_matrix_UB_22 -0.0509745000
_diffrn_orient_matrix_UB_23 -0.0113587000
_diffrn_orient_matrix_UB_31 0.0110649000
_diffrn_orient_matrix_UB_32 -0.0291247000
_diffrn_orient_matrix_UB_33 0.0200311000
_diffrn_radiation_monochromator graphite
_diffrn_radiation_probe x-ray
_diffrn_radiation_type MoK\a
_diffrn_radiation_wavelength 0.710
_diffrn_reflns_av_R_equivalents 0.0680
_diffrn_reflns_av_unetI/netI 0.0560
_diffrn_reflns_Laue_measured_fraction_full 0.998
_diffrn_reflns_Laue_measured_fraction_max 0.998
_diffrn_reflns_limit_h_max 11
_diffrn_reflns_limit_h_min -11
_diffrn_reflns_limit_k_max 14
_diffrn_reflns_limit_k_min -14
_diffrn_reflns_limit_l_max 36
_diffrn_reflns_limit_l_min -36
_diffrn_reflns_number 29718
_diffrn_reflns_point_group_measured_fraction_full 0.998
_diffrn_reflns_point_group_measured_fraction_max 0.998
_diffrn_reflns_theta_full 24.999
_diffrn_reflns_theta_max 24.999
_diffrn_reflns_theta_min 2.785
_diffrn_source 'Enhance (Mo) X-ray Source'
_exptl_absorpt_coefficient_mu 1.481
_exptl_absorpt_correction_T_max 1.00000
_exptl_absorpt_correction_T_min 0.91110
_exptl_absorpt_correction_type multi-scan
_exptl_absorpt_process_details
;
CrysAlisPro, Agilent Technologies,
Version 1.171.37.35 (release 13-08-2014 CrysAlis171 .NET)
(compiled Aug 13 2014,18:06:01)
Empirical absorption correction using spherical harmonics,
 implemented in SCALE3 ABSPACK scaling algorithm.
;
_exptl_crystal_density_diffrn 1.352
_exptl_crystal_F_000 1404
_platon_squeeze_details
;
;
_refine_diff_density_max 1.196
_refine_diff_density_min -0.782
_refine_diff_density_rms 0.180
_refine_ls_extinction_method none
_refine_ls_goodness_of_fit_ref 1.094
_refine_ls_hydrogen_treatment constr
_refine_ls_matrix_type full
_refine_ls_number_parameters 407
_refine_ls_number_reflns 6048
_refine_ls_number_restraints 120
_refine_ls_restrained_S_all 1.089
_refine_ls_R_factor_all 0.0836
_refine_ls_R_factor_gt 0.0582
_refine_ls_shift/su_max 0.000
_refine_ls_shift/su_mean 0.000
_refine_ls_structure_factor_coef Fsqd
_refine_ls_weighting_details 'w=1/[\s^2^(Fo^2^)+(0.1120P)^2^+19.7590P] where P=(Fo^2^+2Fc^2^)/3'
_refine_ls_weighting_scheme calc
_refine_ls_wR_factor_gt 0.1905
_refine_ls_wR_factor_ref 0.2157
_reflns_Friedel_coverage 0.000
_reflns_number_gt 4625
_reflns_number_total 6048
_reflns_threshold_expression 'I > 2\s(I)'
_cod_data_source_file c6ce00709k2.cif
_cod_data_source_block 1
_cod_depositor_comments 'Adding full bibliography for 7225079.cif.'
_cod_original_cell_volume 3435.98(15)
_cod_database_code 7225079
_chemical_oxdiff_formula 'C H O N Co'
_shelx_space_group_comment
;
The symmetry employed for this shelxl refinement is uniquely defined
by the following loop, which should always be used as a source of
symmetry information in preference to the above space-group names.
They are only intended as comments.
;
_reflns_odcompleteness_completeness 99.76
_reflns_odcompleteness_iscentric 1
_reflns_odcompleteness_theta 26.32
_olex2_refinement_description
;
1. Fixed Uiso
 At 1.2 times of:
  All C(H) groups
 At 1.5 times of:
  All O(H) groups
2. Uiso/Uaniso restraints and constraints
N42 \\sim C2 \\sim C1 \\sim C61 \\sim C3 \\sim C36 \\sim C37 \\sim C4 \\sim C56
\\sim C5: within 2A with sigma of 0.01 and sigma for terminal atoms of 0.02
3. Others
 Sof(C2)=Sof(H2A)=Sof(C3)=Sof(H3)=Sof(C4)=Sof(H4)=Sof(C5)=Sof(H5)=1-FVAR(1)
 Sof(C37)=Sof(H37)=Sof(C56)=Sof(H56)=Sof(C61)=Sof(H61)=Sof(C1)=Sof(H1)=FVAR(1)
4.a Riding coordinates:
 O2(H2), O15(H15)
4.b Aromatic/amide H refined with riding coordinates:
 C67(H67), C62(H62), C64(H64), C68(H68), C65(H65), C69(H69), C63(H63),
 C0AA(H0AA), C1AA(H1AA), C15(H15A), C32(H32), C37(H37), C48(H48), C56(H56),
 C61(H61), C1(H1), C2(H2A), C3(H3), C4(H4), C5(H5)
;
_shelx_shelxl_version_number 2014/7
_olex2_submission_special_instructions 'No special instructions were received'

loop_
_space_group_symop_operation_xyz
'x, y, z'
'-x, y+1/2, -z+1/2'
'-x, -y, -z'
'x, -y-1/2, z-1/2'

loop_
_atom_site_label
_atom_site_type_symbol
_atom_site_fract_x
_atom_site_fract_y
_atom_site_fract_z
_atom_site_U_iso_or_equiv
_atom_site_adp_type
_atom_site_occupancy
_atom_site_site_symmetry_order
_atom_site_calc_flag
_atom_site_refinement_flags_posn
_atom_site_refinement_flags_adp
_atom_site_refinement_flags_occupancy
_atom_site_disorder_assembly
_atom_site_disorder_group
Co1 Co 1.11330(9) -0.15900(7) 0.42324(3) 0.0156(3) Uani 1 1 d . . . . .
Co2 Co 1.03084(9) 0.10533(7) 0.35954(3) 0.0158(3) Uani 1 1 d . . . . .
Co3 Co 0.96845(9) 0.10114(7) 0.46683(3) 0.0152(3) Uani 1 1 d . . . . .
O6 O 0.8621(4) 0.1642(3) 0.51222(11) 0.0064(8) Uani 1 1 d . . . . .
H2 H 0.9341 0.1466 0.5261 0.010 Uiso 1 1 d R . . . .
O1 O 1.0439(6) -0.7386(4) 0.38706(16) 0.0302(12) Uani 1 1 d . . . . .
O2 O 1.0691(6) -0.7461(4) 0.45957(15) 0.0274(12) Uani 1 1 d . . . . .
O10 O 0.7851(5) 0.1336(5) 0.42413(16) 0.0301(12) Uani 1 1 d . . . . .
O5 O 1.0708(4) 0.0205(3) 0.42036(11) 0.0068(8) Uani 1 1 d . . . . .
H15 H 0.9860 -0.0025 0.4127 0.010 Uiso 1 1 d R . . . .
O3 O 1.1093(5) -0.1770(4) 0.35674(14) 0.0255(11) Uani 1 1 d . . . . .
O7 O 0.8691(5) -0.0592(4) 0.48021(14) 0.0183(10) Uani 1 1 d . . . . .
O8 O 0.8862(5) -0.1659(4) 0.42145(15) 0.0238(11) Uani 1 1 d . . . . .
O9 O 0.8046(5) 0.0992(5) 0.35404(16) 0.0312(13) Uani 1 1 d . . . . .
C24 C 0.6553(7) -0.1326(6) 0.4415(2) 0.0207(15) Uani 1 1 d . . . . .
N3 N 0.2661(6) 0.1101(6) 0.36283(19) 0.0273(14) Uani 1 1 d . . . . .
C28 C 0.5743(8) -0.1165(8) 0.4750(2) 0.038(2) Uani 1 1 d . . . . .
H67 H 0.6207 -0.1003 0.5027 0.046 Uiso 1 1 calc R . . . .
N1 N 1.1154(7) -0.3420(5) 0.42398(19) 0.0273(13) Uani 1 1 d . U . . .
O4 O 1.0115(7) -0.0307(4) 0.32072(16) 0.0378(14) Uani 1 1 d . . . . .
N2 N 0.9969(7) -0.3061(5) 0.20225(18) 0.0246(13) Uani 1 1 d . . . . .
C22 C 0.4888(8) 0.1438(8) 0.4083(2) 0.0352(19) Uani 1 1 d . . . . .
H62 H 0.5353 0.1648 0.4355 0.042 Uiso 1 1 calc R . . . .
C19 C 0.4945(8) 0.0882(7) 0.3355(2) 0.0333(19) Uani 1 1 d . . . . .
H64 H 0.5446 0.0708 0.3123 0.040 Uiso 1 1 calc R . . . .
C13 C 1.1202(8) -0.2834(6) 0.2742(2) 0.0282(17) Uani 1 1 d . . . . .
H68 H 1.1913 -0.3078 0.2962 0.034 Uiso 1 1 calc R . . . .
C25 C 0.5788(8) -0.1594(7) 0.4012(2) 0.0339(19) Uani 1 1 d . . . . .
H65 H 0.6290 -0.1739 0.3777 0.041 Uiso 1 1 calc R . . . .
C14 C 1.1005(9) -0.3360(7) 0.2352(2) 0.0296(17) Uani 1 1 d . . . . .
H69 H 1.1610 -0.3954 0.2309 0.035 Uiso 1 1 calc R . . . .
C21 C 0.3391(9) 0.1388(8) 0.4010(2) 0.038(2) Uani 1 1 d . . . . .
H63 H 0.2868 0.1562 0.4237 0.046 Uiso 1 1 calc R . . . .
N4 N 0.3489(6) -0.1475(5) 0.42862(18) 0.0218(13) Uani 1 1 d . . . . .
C27 C 0.4245(9) -0.1242(9) 0.4677(3) 0.043(2) Uani 1 1 d . . . . .
H0AA H 0.3728 -0.1128 0.4911 0.052 Uiso 1 1 calc R . . . .
C16 C 0.9284(9) -0.1605(7) 0.2472(2) 0.0311(18) Uani 1 1 d . . . . .
H1AA H 0.8689 -0.0998 0.2506 0.037 Uiso 1 1 calc R . . . .
C18 C 0.5698(8) 0.1180(6) 0.3759(2) 0.0260(16) Uani 1 1 d . . . . .
C20 C 0.3453(8) 0.0851(7) 0.3308(2) 0.0344(19) Uani 1 1 d . . . . .
H15A H 0.2960 0.0645 0.3040 0.041 Uiso 1 1 calc R . . . .
C10 C 1.0652(8) -0.6969(6) 0.4242(2) 0.0224(15) Uani 1 1 d . . . . .
C12 C 1.0340(8) -0.1933(6) 0.2811(2) 0.0221(15) Uani 1 1 d . . . . .
C17 C 0.7342(8) 0.1164(6) 0.3853(2) 0.0235(16) Uani 1 1 d . . . . .
C26 C 0.4280(8) -0.1646(7) 0.3959(2) 0.0326(19) Uani 1 1 d . . . . .
H32 H 0.3793 -0.1807 0.3684 0.039 Uiso 1 1 calc R . . . .
C9 C 1.0874(9) -0.5727(6) 0.4249(2) 0.0292(15) Uani 1 1 d . U . . .
C8 C 1.1444(19) -0.5153(12) 0.4623(5) 0.039(3) Uani 0.609(9) 1 d . U P A 2
H37 H 1.1768 -0.5529 0.4879 0.047 Uiso 0.609(9) 1 calc R . P A 2
C23 C 0.8176(7) -0.1195(5) 0.4478(2) 0.0183(14) Uani 1 1 d . . . . .
C15 C 0.9133(9) -0.2186(7) 0.2092(2) 0.0322(18) Uani 1 1 d . . . . .
H48 H 0.8417 -0.1965 0.1870 0.039 Uiso 1 1 calc R . . . .
C11 C 1.0527(8) -0.1280(6) 0.3235(2) 0.0217(15) Uani 1 1 d . . . . .
C5 C 1.1514(19) -0.4003(11) 0.4602(5) 0.037(2) Uani 0.609(9) 1 d . U P A 2
H56 H 1.1832 -0.3618 0.4856 0.045 Uiso 0.609(9) 1 calc R . P A 2
C4 C 1.0433(19) -0.5120(11) 0.3885(5) 0.041(2) Uani 0.609(9) 1 d . U P A 2
H61 H 1.0038 -0.5481 0.3632 0.049 Uiso 0.609(9) 1 calc R . P A 2
C1 C 1.056(2) -0.3994(11) 0.3884(5) 0.042(3) Uani 0.609(9) 1 d . U P A 2
H1 H 1.0225 -0.3607 0.3631 0.050 Uiso 0.609(9) 1 calc R . P A 2
C2 C 1.163(3) -0.4051(16) 0.3944(6) 0.032(3) Uani 0.391(9) 1 d . U P A 1
H2A H 1.2086 -0.3709 0.3730 0.038 Uiso 0.391(9) 1 calc R . P A 1
C3 C 1.150(3) -0.5186(17) 0.3932(6) 0.033(3) Uani 0.391(9) 1 d . U P A 1
H3 H 1.1842 -0.5586 0.3709 0.040 Uiso 0.391(9) 1 calc R . P A 1
C6 C 1.057(3) -0.3953(18) 0.4546(7) 0.038(3) Uani 0.391(9) 1 d . U P A 1
H4 H 1.0175 -0.3536 0.4755 0.045 Uiso 0.391(9) 1 calc R . P A 1
C7 C 1.051(3) -0.5094(18) 0.4575(8) 0.038(3) Uani 0.391(9) 1 d . U P A 1
H5 H 1.0215 -0.5426 0.4819 0.046 Uiso 0.391(9) 1 calc R . P A 1

loop_
_atom_site_aniso_label
_atom_site_aniso_U_11
_atom_site_aniso_U_22
_atom_site_aniso_U_33
_atom_site_aniso_U_23
_atom_site_aniso_U_13
_atom_site_aniso_U_12
Co1 0.0165(5) 0.0164(5) 0.0136(4) -0.0015(4) 0.0014(3) -0.0005(4)
Co2 0.0186(5) 0.0156(5) 0.0128(5) 0.0003(4) 0.0011(3) 0.0005(4)
Co3 0.0169(5) 0.0155(5) 0.0128(4) -0.0005(4) 0.0010(3) -0.0006(4)
O6 0.0063(19) 0.011(2) 0.0017(17) 0.0001(16) -0.0005(14) 0.0038(16)
O1 0.053(3) 0.016(3) 0.021(3) -0.002(2) 0.002(2) -0.004(2)
O2 0.042(3) 0.020(3) 0.020(3) -0.001(2) 0.004(2) -0.008(2)
O10 0.021(3) 0.046(3) 0.021(3) 0.004(2) -0.004(2) 0.005(2)
O5 0.011(2) 0.005(2) 0.0050(18) 0.0011(15) 0.0033(15) -0.0025(16)
O3 0.035(3) 0.027(3) 0.014(2) -0.001(2) 0.000(2) 0.004(2)
O7 0.016(2) 0.018(2) 0.020(2) -0.001(2) -0.0006(18) -0.0008(19)
O8 0.017(2) 0.028(3) 0.026(3) -0.010(2) 0.003(2) -0.004(2)
O9 0.020(3) 0.053(4) 0.021(3) -0.005(2) 0.004(2) -0.002(2)
C24 0.020(4) 0.021(4) 0.021(3) 0.001(3) 0.001(3) 0.001(3)
N3 0.020(3) 0.040(4) 0.021(3) 0.004(3) 0.001(2) 0.002(3)
C28 0.018(4) 0.077(7) 0.019(4) -0.009(4) -0.001(3) -0.003(4)
N1 0.043(3) 0.017(3) 0.023(3) -0.001(2) 0.008(2) -0.004(3)
O4 0.068(4) 0.018(3) 0.022(3) -0.005(2) -0.013(3) 0.013(3)
N2 0.032(3) 0.023(3) 0.018(3) -0.003(3) -0.001(2) 0.002(3)
C22 0.028(4) 0.058(6) 0.018(4) -0.005(4) -0.002(3) 0.003(4)
C19 0.027(4) 0.058(6) 0.016(3) -0.005(4) 0.006(3) -0.003(4)
C13 0.034(4) 0.032(4) 0.016(3) -0.005(3) -0.006(3) 0.006(3)
C25 0.024(4) 0.057(6) 0.022(4) -0.013(4) 0.005(3) -0.007(4)
C14 0.041(4) 0.029(4) 0.018(4) -0.003(3) -0.001(3) 0.012(4)
C21 0.028(4) 0.064(6) 0.021(4) -0.003(4) 0.000(3) 0.006(4)
N4 0.019(3) 0.026(3) 0.020(3) -0.002(3) 0.003(2) -0.002(3)
C27 0.025(4) 0.084(7) 0.022(4) -0.010(4) 0.007(3) -0.006(4)
C16 0.040(5) 0.028(4) 0.023(4) -0.005(3) -0.004(3) 0.016(4)
C18 0.025(4) 0.031(4) 0.021(4) 0.007(3) 0.003(3) -0.001(3)
C20 0.026(4) 0.056(6) 0.021(4) -0.005(4) 0.000(3) -0.003(4)
C10 0.027(4) 0.018(4) 0.022(4) 0.000(3) 0.001(3) 0.003(3)
C12 0.030(4) 0.017(4) 0.018(3) -0.001(3) 0.000(3) -0.001(3)
C17 0.022(4) 0.025(4) 0.023(4) 0.008(3) 0.003(3) -0.001(3)
C26 0.023(4) 0.058(6) 0.017(3) -0.014(4) 0.002(3) -0.004(4)
C9 0.043(4) 0.020(3) 0.025(3) -0.003(3) 0.006(3) -0.007(3)
C8 0.058(6) 0.023(4) 0.033(4) -0.001(4) -0.007(5) -0.006(5)
C23 0.020(3) 0.012(3) 0.021(3) 0.002(3) 0.000(3) -0.001(3)
C15 0.037(4) 0.032(5) 0.024(4) -0.007(3) -0.010(3) 0.010(4)
C11 0.025(4) 0.025(4) 0.014(3) -0.004(3) 0.000(3) 0.000(3)
C5 0.057(6) 0.019(4) 0.032(4) -0.005(4) -0.008(5) -0.004(5)
C4 0.067(6) 0.023(4) 0.032(4) -0.003(4) 0.000(5) -0.006(5)
C1 0.069(6) 0.023(4) 0.032(5) -0.003(4) -0.001(5) -0.005(5)
C2 0.058(6) 0.017(5) 0.024(5) -0.005(5) 0.018(5) -0.004(5)
C3 0.058(6) 0.020(5) 0.025(5) -0.006(5) 0.017(5) -0.002(5)
C6 0.058(6) 0.020(5) 0.036(5) -0.006(5) 0.009(6) -0.009(6)
C7 0.060(6) 0.021(5) 0.035(5) -0.004(5) 0.011(6) -0.009(6)

loop_
_atom_type_symbol
_atom_type_description
_atom_type_scat_dispersion_real
_atom_type_scat_dispersion_imag
_atom_type_scat_source
C C 0.0033 0.0016 'International Tables Vol C Tables 4.2.6.8 and 6.1.1.4'
H H 0.0000 0.0000 'International Tables Vol C Tables 4.2.6.8 and 6.1.1.4'
Co Co 0.3494 0.9721 'International Tables Vol C Tables 4.2.6.8 and 6.1.1.4'
N N 0.0061 0.0033 'International Tables Vol C Tables 4.2.6.8 and 6.1.1.4'
O O 0.0106 0.0060 'International Tables Vol C Tables 4.2.6.8 and 6.1.1.4'

loop_
_geom_angle_atom_site_label_1
_geom_angle_atom_site_label_2
_geom_angle_atom_site_label_3
_geom_angle
_geom_angle_site_symmetry_1
_geom_angle_site_symmetry_3
O6 Co1 O5 93.91(15) 3_756 .
O6 Co1 O3 170.43(18) 3_756 .
O6 Co1 O8 90.37(17) 3_756 .
O6 Co1 N1 87.61(19) 3_756 .
O6 Co1 N4 86.81(18) 3_756 1_655
O5 Co1 N1 170.3(2) . .
O3 Co1 O5 94.76(17) . .
O3 Co1 O8 94.82(19) . .
O3 Co1 N1 84.5(2) . .
O3 Co1 N4 88.2(2) . 1_655
O8 Co1 O5 82.24(17) . .
O8 Co1 N1 88.2(2) . .
O8 Co1 N4 176.8(2) . 1_655
N4 Co1 O5 96.47(19) 1_655 .
N4 Co1 N1 93.2(2) 1_655 .
O1 Co2 O5 94.49(17) 1_565 .
O1 Co2 O9 94.0(2) 1_565 .
O1 Co2 N3 87.3(2) 1_565 1_655
O1 Co2 N2 84.8(2) 1_565 2_755
O5 Co2 N3 85.16(19) . 1_655
O5 Co2 N2 176.77(19) . 2_755
O9 Co2 O5 96.33(18) . .
O9 Co2 N3 177.9(2) . 1_655
O9 Co2 N2 86.9(2) . 2_755
N3 Co2 N2 91.7(2) 1_655 2_755
O4 Co2 O1 168.2(2) . 1_565
O4 Co2 O5 97.33(18) . .
O4 Co2 O9 85.0(2) . .
O4 Co2 N3 93.4(2) . 1_655
O4 Co2 N2 83.4(2) . 2_755
O6 Co3 H2 22.6 . .
O6 Co3 O2 90.49(18) . 1_565
O6 Co3 O10 86.45(18) . .
O6 Co3 O5 174.46(16) . .
O6 Co3 O7 86.79(16) . .
O6 Co3 O7 84.84(16) . 3_756
O2 Co3 H2 89.1 1_565 .
O2 Co3 O7 90.75(19) 1_565 3_756
O2 Co3 O7 175.31(18) 1_565 .
O10 Co3 H2 109.0 . .
O10 Co3 O2 96.0(2) . 1_565
O10 Co3 O5 93.24(18) . .
O10 Co3 O7 87.6(2) . .
O10 Co3 O7 169.02(19) . 3_756
O5 Co3 H2 156.9 . .
O5 Co3 O2 95.04(18) . 1_565
O5 Co3 O7 87.67(16) . .
O5 Co3 O7 94.78(16) . 3_756
O7 Co3 H2 62.3 3_756 .
O7 Co3 H2 86.9 . .
O7 Co3 O7 85.20(17) 3_756 .
Co1 O6 H2 57.0 3_756 .
Co3 O6 Co1 134.8(2) . 3_756
Co3 O6 H2 79.4 . .
C10 O1 Co2 137.9(5) . 1_545
C10 O2 Co3 123.7(5) . 1_545
C17 O10 Co3 139.9(5) . .
Co1 O5 H15 80.9 . .
Co2 O5 Co1 121.13(17) . .
Co2 O5 H15 82.0 . .
Co3 O5 Co1 122.02(17) . .
Co3 O5 Co2 110.36(18) . .
Co3 O5 H15 81.6 . .
C11 O3 Co1 136.7(5) . .
Co3 O7 Co3 94.80(17) 3_756 .
C23 O7 Co3 118.1(4) . .
C23 O7 Co3 128.3(4) . 3_756
C23 O8 Co1 124.5(4) . .
C17 O9 Co2 123.4(5) . .
C28 C24 C25 116.7(6) . .
C28 C24 C23 121.7(6) . .
C25 C24 C23 121.6(6) . .
C21 N3 Co2 115.9(5) . 1_455
C21 N3 C20 117.0(6) . .
C20 N3 Co2 127.1(5) . 1_455
C24 C28 H67 119.9 . .
C24 C28 C27 120.3(7) . .
C27 C28 H67 119.9 . .
C5 N1 Co1 122.6(7) . .
C5 N1 C1 116.5(10) . .
C1 N1 Co1 120.0(7) . .
C2 N1 Co1 125.2(9) . .
C2 N1 C6 115.4(14) . .
C6 N1 Co1 119.3(10) . .
C11 O4 Co2 136.6(5) . .
C14 N2 Co2 121.5(5) . 2_745
C15 N2 Co2 121.5(5) . 2_745
C15 N2 C14 117.0(6) . .
C21 C22 H62 119.7 . .
C18 C22 H62 119.7 . .
C18 C22 C21 120.5(7) . .
C18 C19 H64 120.8 . .
C20 C19 H64 120.8 . .
C20 C19 C18 118.5(7) . .
C14 C13 H68 120.2 . .
C14 C13 C12 119.6(7) . .
C12 C13 H68 120.2 . .
C24 C25 H65 119.9 . .
C26 C25 C24 120.2(7) . .
C26 C25 H65 119.9 . .
N2 C14 C13 123.1(7) . .
N2 C14 H69 118.4 . .
C13 C14 H69 118.4 . .
N3 C21 C22 122.7(7) . .
N3 C21 H63 118.7 . .
C22 C21 H63 118.7 . .
C27 N4 Co1 118.6(5) . 1_455
C26 N4 Co1 125.1(5) . 1_455
C26 N4 C27 116.3(6) . .
C28 C27 H0AA 118.2 . .
N4 C27 C28 123.6(7) . .
N4 C27 H0AA 118.2 . .
C12 C16 H1AA 120.4 . .
C15 C16 H1AA 120.4 . .
C15 C16 C12 119.2(7) . .
C22 C18 C19 117.5(7) . .
C22 C18 C17 119.8(7) . .
C19 C18 C17 122.7(7) . .
N3 C20 C19 123.9(7) . .
N3 C20 H15A 118.0 . .
C19 C20 H15A 118.0 . .
O1 C10 C9 114.6(6) . .
O2 C10 O1 127.2(7) . .
O2 C10 C9 118.2(6) . .
C13 C12 C16 118.0(6) . .
C13 C12 C11 122.6(6) . .
C16 C12 C11 119.4(6) . .
O10 C17 O9 127.1(7) . .
O10 C17 C18 115.2(6) . .
O9 C17 C18 117.8(6) . .
C25 C26 H32 118.5 . .
N4 C26 C25 123.0(6) . .
N4 C26 H32 118.5 . .
C8 C9 C10 122.7(8) . .
C4 C9 C10 119.8(8) . .
C4 C9 C8 117.5(10) . .
C3 C9 C10 122.1(10) . .
C7 C9 C10 121.7(11) . .
C7 C9 C3 116.2(14) . .
C9 C8 H37 120.9 . .
C5 C8 C9 118.2(12) . .
C5 C8 H37 120.9 . .
O7 C23 C24 115.1(6) . .
O8 C23 O7 127.4(6) . .
O8 C23 C24 117.5(6) . .
N2 C15 C16 123.2(7) . .
N2 C15 H48 118.4 . .
C16 C15 H48 118.4 . .
O3 C11 C12 117.2(6) . .
O4 C11 O3 127.0(6) . .
O4 C11 C12 115.7(6) . .
N1 C5 C8 124.0(12) . .
N1 C5 H56 118.0 . .
C8 C5 H56 118.0 . .
C9 C4 H61 119.3 . .
C9 C4 C1 121.5(13) . .
C1 C4 H61 119.3 . .
N1 C1 C4 122.1(13) . .
N1 C1 H1 118.9 . .
C4 C1 H1 118.9 . .
N1 C2 H2A 117.9 . .
N1 C2 C3 124.1(17) . .
C3 C2 H2A 117.9 . .
C9 C3 C2 119.8(17) . .
C9 C3 H3 120.1 . .
C2 C3 H3 120.1 . .
N1 C6 H4 118.2 . .
N1 C6 C7 124(2) . .
C7 C6 H4 118.2 . .
C9 C7 C6 120(2) . .
C9 C7 H5 119.9 . .
C6 C7 H5 119.9 . .

loop_
_geom_bond_atom_site_label_1
_geom_bond_atom_site_label_2
_geom_bond_distance
_geom_bond_site_symmetry_2
Co1 O6 1.986(4) 3_756
Co1 O5 2.201(4) .
Co1 O3 2.070(5) .
Co1 O8 2.098(5) .
Co1 N1 2.209(6) .
Co1 N4 2.171(6) 1_655
Co2 O1 2.065(5) 1_565
Co2 O5 2.135(4) .
Co2 O9 2.081(5) .
Co2 N3 2.168(6) 1_655
Co2 O4 2.030(5) .
Co2 N2 2.180(6) 2_755
Co3 O6 1.975(4) .
Co3 H2 1.9834 .
Co3 O2 2.091(5) 1_565
Co3 O10 2.048(5) .
Co3 O5 2.070(4) .
Co3 O7 2.136(4) 3_756
Co3 O7 2.206(5) .
O6 Co1 1.986(4) 3_756
O6 H2 0.7744 .
O1 Co2 2.065(5) 1_545
O1 C10 1.249(8) .
O2 Co3 2.091(5) 1_545
O2 C10 1.243(8) .
O10 C17 1.252(9) .
O5 H15 0.8373 .
O3 C11 1.243(8) .
O7 Co3 2.137(4) 3_756
O7 C23 1.282(8) .
O8 C23 1.233(8) .
O9 C17 1.255(9) .
C24 C28 1.375(10) .
C24 C25 1.391(10) .
C24 C23 1.498(9) .
N3 Co2 2.168(6) 1_455
N3 C21 1.330(10) .
N3 C20 1.344(10) .
C28 H67 0.9300 .
C28 C27 1.379(11) .
N1 C5 1.329(15) .
N1 C1 1.358(15) .
N1 C2 1.31(2) .
N1 C6 1.32(2) .
O4 C11 1.234(9) .
N2 Co2 2.180(6) 2_745
N2 C14 1.356(9) .
N2 C15 1.343(10) .
C22 H62 0.9300 .
C22 C21 1.376(11) .
C22 C18 1.369(10) .
C19 H64 0.9300 .
C19 C18 1.397(10) .
C19 C20 1.371(11) .
C13 H68 0.9300 .
C13 C14 1.357(10) .
C13 C12 1.381(10) .
C25 H65 0.9300 .
C25 C26 1.386(10) .
C14 H69 0.9300 .
C21 H63 0.9300 .
N4 Co1 2.171(6) 1_455
N4 C27 1.347(10) .
N4 C26 1.344(9) .
C27 H0AA 0.9300 .
C16 H1AA 0.9300 .
C16 C12 1.395(10) .
C16 C15 1.364(10) .
C18 C17 1.512(10) .
C20 H15A 0.9300 .
C10 C9 1.513(10) .
C12 C11 1.522(9) .
C26 H32 0.9300 .
C9 C8 1.392(16) .
C9 C4 1.362(16) .
C9 C3 1.37(2) .
C9 C7 1.35(2) .
C8 H37 0.9300 .
C8 C5 1.392(19) .
C15 H48 0.9300 .
C5 H56 0.9300 .
C4 H61 0.9300 .
C4 C1 1.363(19) .
C1 H1 0.9300 .
C2 H2A 0.9300 .
C2 C3 1.37(3) .
C3 H3 0.9300 .
C6 H4 0.9300 .
C6 C7 1.38(3) .
C7 H5 0.9300 .

loop_
_geom_torsion_atom_site_label_1
_geom_torsion_atom_site_label_2
_geom_torsion_atom_site_label_3
_geom_torsion_atom_site_label_4
_geom_torsion
_geom_torsion_site_symmetry_1
Co1 O3 C11 O4 23.0(12) .
Co1 O3 C11 C12 -158.2(5) .
Co1 O8 C23 O7 0.5(10) .
Co1 O8 C23 C24 179.6(4) .
Co1 N1 C5 C8 175.5(12) .
Co1 N1 C1 C4 -174.3(13) .
Co1 N1 C2 C3 -173.3(17) .
Co1 N1 C6 C7 179(2) .
Co1 N4 C27 C28 179.1(8) 1_455
Co1 N4 C26 C25 -178.1(6) 1_455
Co2 O1 C10 O2 -9.8(13) 1_545
Co2 O1 C10 C9 170.5(5) 1_545
Co2 O9 C17 O10 -4.1(11) .
Co2 O9 C17 C18 175.4(5) .
Co2 N3 C21 C22 178.9(7) 1_455
Co2 N3 C20 C19 -178.8(6) 1_455
Co2 O4 C11 O3 10.4(13) .
Co2 O4 C11 C12 -168.4(5) .
Co2 N2 C14 C13 -179.5(6) 2_745
Co2 N2 C15 C16 -179.4(6) 2_745
Co3 O2 C10 O1 -23.4(11) 1_545
Co3 O2 C10 C9 156.3(5) 1_545
Co3 O10 C17 O9 -25.2(13) .
Co3 O10 C17 C18 155.2(6) .
Co3 O7 C23 O8 66.8(8) .
Co3 O7 C23 O8 -56.2(9) 3_756
Co3 O7 C23 C24 -112.4(5) .
Co3 O7 C23 C24 124.7(5) 3_756
O1 C10 C9 C8 -165.1(11) .
O1 C10 C9 C4 18.7(13) .
O1 C10 C9 C3 -30.9(16) .
O1 C10 C9 C7 151.3(15) .
O2 C10 C9 C8 15.1(14) .
O2 C10 C9 C4 -161.1(11) .
O2 C10 C9 C3 149.3(14) .
O2 C10 C9 C7 -28.5(18) .
C24 C28 C27 N4 0.1(15) .
C24 C25 C26 N4 -1.8(14) .
C28 C24 C25 C26 2.5(12) .
C28 C24 C23 O7 -22.1(10) .
C28 C24 C23 O8 158.7(8) .
N1 C2 C3 C9 -2(4) .
N1 C6 C7 C9 -9(4) .
C22 C18 C17 O10 3.9(11) .
C22 C18 C17 O9 -175.7(8) .
C19 C18 C17 O10 -172.6(7) .
C19 C18 C17 O9 7.8(11) .
C13 C12 C11 O3 -24.6(10) .
C13 C12 C11 O4 154.2(7) .
C25 C24 C28 C27 -1.7(13) .
C25 C24 C23 O7 156.6(7) .
C25 C24 C23 O8 -22.6(10) .
C14 N2 C15 C16 -0.2(12) .
C14 C13 C12 C16 0.4(11) .
C14 C13 C12 C11 -178.1(7) .
C21 N3 C20 C19 -0.3(13) .
C21 C22 C18 C19 0.7(13) .
C21 C22 C18 C17 -175.9(8) .
C27 N4 C26 C25 0.2(13) .
C16 C12 C11 O3 156.8(7) .
C16 C12 C11 O4 -24.3(10) .
C18 C22 C21 N3 -0.5(14) .
C18 C19 C20 N3 0.6(13) .
C20 N3 C21 C22 0.3(13) .
C20 C19 C18 C22 -0.8(12) .
C20 C19 C18 C17 175.8(7) .
C10 C9 C8 C5 -175.7(12) .
C10 C9 C4 C1 177.2(13) .
C10 C9 C3 C2 177.6(17) .
C10 C9 C7 C6 -172.5(18) .
C12 C13 C14 N2 -1.5(12) .
C12 C16 C15 N2 -0.8(13) .
C26 N4 C27 C28 0.7(14) .
C9 C8 C5 N1 -4(2) .
C9 C4 C1 N1 1(3) .
C8 C9 C4 C1 1(2) .
C23 C24 C28 C27 177.1(8) .
C23 C24 C25 C26 -176.3(7) .
C15 N2 C14 C13 1.4(12) .
C15 C16 C12 C13 0.6(12) .
C15 C16 C12 C11 179.2(7) .
C5 N1 C1 C4 -5(2) .
C4 C9 C8 C5 1(2) .
C1 N1 C5 C8 6(2) .
C2 N1 C6 C7 3(3) .
C3 C9 C7 C6 10(3) .
C6 N1 C2 C3 2(3) .
C7 C9 C3 C2 -5(3) .

loop_
_platon_squeeze_void_nr
_platon_squeeze_void_average_x
_platon_squeeze_void_average_y
_platon_squeeze_void_average_z
_platon_squeeze_void_volume
_platon_squeeze_void_count_electrons
_platon_squeeze_void_content
1 0.500 0.073 0.155 1195 158 ' '
